data_2228488
loop_
_publ_author_name
'Hou, Rui-Bin'
'Yin, Bing-Zhu'

_publ_section_title
;
 2-[4,5-Bis(butylsulfanyl)-1,3-dithiol-2-ylidene]-5-methyl-5<i>H</i>-1,3-dithiolo[4,5-<i>c</i>]pyrrole-4-carbaldehyde
;
_journal_coeditor_code NG5074
_journal_issue 12
_journal_name_full 'Acta Crystallographica Section E'
_journal_page_first o3353
_journal_paper_doi 10.1107/S160053681004910X
_journal_volume 66
_journal_year 2010
_chemical_formula_iupac 'C18 H23 N O S6'
_chemical_formula_moiety 'C18 H23 N O S6'
_chemical_formula_sum 'C18 H23 N O S6'
_chemical_formula_weight 461.73
_chemical_name_systematic
;
2-[4,5-Bis(butylsulfanyl)-1,3-dithiol-2-ylidene]-5-methyl-5<i>H</i>-
1,3-dithiolo[4,5-<i>c</i>]pyrrole-4-carbaldehyde
;
_space_group_IT_number 2
_symmetry_cell_setting triclinic
_symmetry_space_group_name_Hall '-P 1'
_symmetry_space_group_name_H-M 'P -1'
_atom_sites_solution_hydrogens geom
_atom_sites_solution_primary direct
_atom_sites_solution_secondary difmap
_cell_angle_alpha 93.44(3)
_cell_angle_beta 99.37(3)
_cell_angle_gamma 105.31(3)
_cell_formula_units_Z 2
_cell_length_a 7.4227(15)
_cell_length_b 8.8356(18)
_cell_length_c 17.811(4)
_cell_measurement_reflns_used 7048
_cell_measurement_temperature 291(2)
_cell_measurement_theta_max 27.44
_cell_measurement_theta_min 3.17
_cell_volume 1105.1(5)
_computing_cell_refinement 'RAPID-AUTO (Rigaku, 1998)'
_computing_data_collection 'RAPID-AUTO (Rigaku, 1998)'
_computing_data_reduction 'CrystalStructure (Rigaku/MSC, 2002)'
_computing_molecular_graphics 'PLATON (Spek, 2009)'
_computing_publication_material 'SHELXL97 (Sheldrick, 2008)'
_computing_structure_refinement 'SHELXL97 (Sheldrick, 2008)'
_computing_structure_solution 'SHELXS97 (Sheldrick, 2008)'
_diffrn_ambient_temperature 291(2)
_diffrn_measured_fraction_theta_full 0.976
_diffrn_measured_fraction_theta_max 0.976
_diffrn_measurement_device_type 'Rigaku R-AXIS RAPID'
_diffrn_measurement_method \w
_diffrn_radiation_monochromator graphite
_diffrn_radiation_source 'fine-focus sealed tube'
_diffrn_radiation_type MoK\a
_diffrn_radiation_wavelength 0.71073
_diffrn_reflns_av_R_equivalents 0.0354
_diffrn_reflns_av_sigmaI/netI 0.0501
_diffrn_reflns_limit_h_max 9
_diffrn_reflns_limit_h_min -9
_diffrn_reflns_limit_k_max 11
_diffrn_reflns_limit_k_min -11
_diffrn_reflns_limit_l_max 23
_diffrn_reflns_limit_l_min -23
_diffrn_reflns_number 10707
_diffrn_reflns_theta_full 27.46
_diffrn_reflns_theta_max 27.46
_diffrn_reflns_theta_min 3.16
_diffrn_standards_decay_% 0
_diffrn_standards_interval_count 0
_diffrn_standards_interval_time 0
_diffrn_standards_number 0
_exptl_absorpt_coefficient_mu 0.627
_exptl_absorpt_correction_T_max 0.9399
_exptl_absorpt_correction_T_min 0.9285
_exptl_absorpt_correction_type multi-scan
_exptl_absorpt_process_details '(ABSCOR; Higashi, 1995)'
_exptl_crystal_colour yellow
_exptl_crystal_density_diffrn 1.388
_exptl_crystal_density_method 'not measured'
_exptl_crystal_description block
_exptl_crystal_F_000 484
_exptl_crystal_size_max 0.12
_exptl_crystal_size_mid 0.11
_exptl_crystal_size_min 0.10
_refine_diff_density_max 0.509
_refine_diff_density_min -0.440
_refine_ls_extinction_method none
_refine_ls_goodness_of_fit_ref 1.058
_refine_ls_hydrogen_treatment constr
_refine_ls_matrix_type full
_refine_ls_number_parameters 238
_refine_ls_number_reflns 4956
_refine_ls_number_restraints 0
_refine_ls_restrained_S_all 1.058
_refine_ls_R_factor_all 0.0805
_refine_ls_R_factor_gt 0.0514
_refine_ls_shift/su_max 0.001
_refine_ls_shift/su_mean 0.000
_refine_ls_structure_factor_coef Fsqd
_refine_ls_weighting_details 'calc w=1/[\s^2^(Fo^2^)+(0.1030P)^2^+0.0000P] where P=(Fo^2^+2Fc^2^)/3'
_refine_ls_weighting_scheme calc
_refine_ls_wR_factor_gt 0.1521
_refine_ls_wR_factor_ref 0.1760
_reflns_number_gt 3298
_reflns_number_total 4956
_reflns_threshold_expression I>2sigma(I)
_cod_data_source_file ng5074.cif
_cod_data_source_block I
_cod_original_cell_volume 1105.1(4)
_cod_database_code 2228488
_cod_database_fobs_code 2228488

loop_
_symmetry_equiv_pos_as_xyz
'x, y, z'
'-x, -y, -z'

loop_
_atom_site_type_symbol
_atom_site_label
_atom_site_fract_x
_atom_site_fract_y
_atom_site_fract_z
_atom_site_U_iso_or_equiv
_atom_site_adp_type
_atom_site_calc_flag
_atom_site_refinement_flags
_atom_site_occupancy
_atom_site_disorder_assembly
_atom_site_disorder_group
C C1 1.3588(7) 0.8577(6) 0.3605(3) 0.0992(16) Uani d . 1 . .
H H1A 1.4403 0.8569 0.3239 0.149 Uiso calc R 1 . .
H H1B 1.4309 0.8665 0.4113 0.149 Uiso calc R 1 . .
H H1C 1.3067 0.9459 0.3554 0.149 Uiso calc R 1 . .
C C2 1.2000(6) 0.7069(5) 0.3463(2) 0.0746(11) Uani d . 1 . .
H H2A 1.2529 0.6206 0.3598 0.090 Uiso calc R 1 . .
H H2B 1.1120 0.7139 0.3802 0.090 Uiso calc R 1 . .
C C3 1.0910(6) 0.6676(5) 0.2657(2) 0.0685(10) Uani d . 1 . .
H H3A 1.0039 0.5628 0.2612 0.082 Uiso calc R 1 . .
H H3B 1.1798 0.6642 0.2317 0.082 Uiso calc R 1 . .
C C4 0.9789(5) 0.7804(5) 0.2387(2) 0.0612(9) Uani d . 1 . .
H H4A 0.9227 0.7494 0.1851 0.073 Uiso calc R 1 . .
H H4B 1.0656 0.8853 0.2429 0.073 Uiso calc R 1 . .
C C5 1.0794(8) 0.1668(7) 0.4134(3) 0.1074(17) Uani d . 1 . .
H H5A 1.0622 0.1460 0.3588 0.161 Uiso calc R 1 . .
H H5B 1.1150 0.0815 0.4370 0.161 Uiso calc R 1 . .
H H5C 1.1778 0.2634 0.4305 0.161 Uiso calc R 1 . .
C C6 0.8994(9) 0.1813(7) 0.4347(3) 0.1053(17) Uani d . 1 . .
H H6A 0.7974 0.0886 0.4120 0.126 Uiso calc R 1 . .
H H6B 0.9111 0.1849 0.4899 0.126 Uiso calc R 1 . .
C C7 0.8498(7) 0.3235(6) 0.4094(3) 0.0837(13) Uani d . 1 . .
H H7A 0.8372 0.3194 0.3542 0.100 Uiso calc R 1 . .
H H7B 0.9524 0.4161 0.4317 0.100 Uiso calc R 1 . .
C C8 0.6652(7) 0.3397(5) 0.4319(2) 0.0735(11) Uani d . 1 . .
H H8A 0.6734 0.3350 0.4866 0.088 Uiso calc R 1 . .
H H8B 0.5604 0.2521 0.4059 0.088 Uiso calc R 1 . .
C C9 0.6295(5) 0.6022(4) 0.26157(16) 0.0458(7) Uani d . 1 . .
C C10 0.5642(5) 0.4948(4) 0.30804(17) 0.0483(7) Uani d . 1 . .
C C11 0.4100(4) 0.3654(3) 0.17027(16) 0.0445(7) Uani d . 1 . .
C C12 0.3512(4) 0.2543(3) 0.10934(16) 0.0438(7) Uani d . 1 . .
C C13 0.2413(4) -0.0068(3) 0.02430(17) 0.0440(7) Uani d . 1 . .
C C14 0.3053(4) 0.1071(3) -0.02319(16) 0.0439(7) Uani d . 1 . .
C C15 0.2900(5) 0.0300(4) -0.09493(18) 0.0525(8) Uani d . 1 . .
H H15 0.3207 0.0776 -0.1381 0.063 Uiso calc R 1 . .
C C16 0.1719(6) -0.2460(5) -0.1579(2) 0.0688(10) Uani d . 1 . .
H H16A 0.0363 -0.2788 -0.1743 0.103 Uiso calc R 1 . .
H H16B 0.2154 -0.3354 -0.1440 0.103 Uiso calc R 1 . .
H H16C 0.2307 -0.2022 -0.1989 0.103 Uiso calc R 1 . .
C C17 0.1886(5) -0.1548(4) -0.01838(19) 0.0510(7) Uani d . 1 . .
C C18 0.1247(6) -0.3038(4) 0.0080(2) 0.0639(9) Uani d . 1 . .
H H18 0.0960 -0.3934 -0.0267 0.077 Uiso calc R 1 . .
N N1 0.2228(4) -0.1257(3) -0.09119(15) 0.0526(7) Uani d . 1 . .
O O1 0.1051(5) -0.3211(3) 0.07376(16) 0.0820(9) Uani d . 1 . .
S S1 0.79120(13) 0.78869(10) 0.29159(5) 0.0561(3) Uani d . 1 . .
S S2 0.61844(16) 0.52311(12) 0.40750(5) 0.0659(3) Uani d . 1 . .
S S3 0.38334(14) 0.32527(10) 0.26366(5) 0.0567(3) Uani d . 1 . .
S S4 0.52382(14) 0.56342(9) 0.16415(4) 0.0536(2) Uani d . 1 . .
S S5 0.37538(13) 0.30352(9) 0.01664(4) 0.0524(2) Uani d . 1 . .
S S6 0.24240(13) 0.05437(9) 0.11878(4) 0.0516(2) Uani d . 1 . .

loop_
_atom_site_aniso_label
_atom_site_aniso_U_11
_atom_site_aniso_U_22
_atom_site_aniso_U_33
_atom_site_aniso_U_12
_atom_site_aniso_U_13
_atom_site_aniso_U_23
C1 0.068(3) 0.109(4) 0.115(4) 0.023(3) 0.011(3) -0.006(3)
C2 0.074(3) 0.087(3) 0.069(3) 0.035(2) 0.011(2) 0.010(2)
C3 0.073(3) 0.068(2) 0.066(2) 0.018(2) 0.023(2) -0.0010(19)
C4 0.061(2) 0.070(2) 0.0535(19) 0.0135(18) 0.0181(17) 0.0137(17)
C5 0.099(4) 0.107(4) 0.122(5) 0.039(3) 0.027(3) -0.005(3)
C6 0.125(5) 0.117(4) 0.099(4) 0.061(4) 0.046(3) 0.022(3)
C7 0.103(4) 0.083(3) 0.072(3) 0.031(3) 0.027(3) 0.009(2)
C8 0.094(3) 0.082(3) 0.050(2) 0.032(2) 0.012(2) 0.0188(19)
C9 0.0491(17) 0.0483(16) 0.0380(15) 0.0111(14) 0.0081(13) -0.0007(12)
C10 0.0561(19) 0.0532(17) 0.0366(15) 0.0176(15) 0.0089(14) 0.0004(13)
C11 0.0497(18) 0.0417(15) 0.0383(15) 0.0053(13) 0.0094(13) 0.0053(12)
C12 0.0484(17) 0.0414(14) 0.0378(14) 0.0038(13) 0.0107(13) 0.0066(12)
C13 0.0437(16) 0.0421(15) 0.0410(15) 0.0058(13) 0.0039(13) 0.0028(12)
C14 0.0460(17) 0.0414(15) 0.0388(15) 0.0052(13) 0.0042(13) 0.0038(12)
C15 0.060(2) 0.0524(18) 0.0425(16) 0.0105(16) 0.0079(15) 0.0079(14)
C16 0.072(3) 0.064(2) 0.061(2) 0.0154(19) 0.0018(19) -0.0205(18)
C17 0.0520(19) 0.0439(16) 0.0504(18) 0.0074(14) 0.0010(14) 0.0021(13)
C18 0.072(2) 0.0439(17) 0.069(2) 0.0075(17) 0.0110(19) 0.0014(16)
N1 0.0560(17) 0.0517(15) 0.0452(14) 0.0140(13) 0.0012(12) -0.0056(12)
O1 0.109(2) 0.0570(15) 0.0691(18) 0.0038(15) 0.0158(17) 0.0148(13)
S1 0.0593(5) 0.0486(4) 0.0552(5) 0.0078(4) 0.0121(4) -0.0066(4)
S2 0.0881(7) 0.0735(6) 0.0349(4) 0.0241(5) 0.0069(4) 0.0004(4)
S3 0.0694(6) 0.0540(5) 0.0389(4) 0.0006(4) 0.0148(4) 0.0056(3)
S4 0.0736(6) 0.0425(4) 0.0383(4) 0.0066(4) 0.0071(4) 0.0051(3)
S5 0.0704(6) 0.0412(4) 0.0381(4) 0.0023(4) 0.0097(4) 0.0066(3)
S6 0.0623(5) 0.0431(4) 0.0422(4) -0.0001(4) 0.0128(4) 0.0074(3)

loop_
_atom_type_symbol
_atom_type_description
_atom_type_scat_dispersion_real
_atom_type_scat_dispersion_imag
_atom_type_scat_source
C C 0.0033 0.0016 'International Tables Vol C Tables 4.2.6.8 and 6.1.1.4'
H H 0.0000 0.0000 'International Tables Vol C Tables 4.2.6.8 and 6.1.1.4'
N N 0.0061 0.0033 'International Tables Vol C Tables 4.2.6.8 and 6.1.1.4'
O O 0.0106 0.0060 'International Tables Vol C Tables 4.2.6.8 and 6.1.1.4'
S S 0.1246 0.1234 'International Tables Vol C Tables 4.2.6.8 and 6.1.1.4'

loop_
_geom_angle_atom_site_label_1
_geom_angle_atom_site_label_2
_geom_angle_atom_site_label_3
_geom_angle_site_symmetry_1
_geom_angle_site_symmetry_3
_geom_angle
_geom_angle_publ_flag
C2 C1 H1A . . 109.5 ?
C2 C1 H1B . . 109.5 ?
H1A C1 H1B . . 109.5 ?
C2 C1 H1C . . 109.5 ?
H1A C1 H1C . . 109.5 ?
H1B C1 H1C . . 109.5 ?
C3 C2 C1 . . 115.1(4) ?
C3 C2 H2A . . 108.5 ?
C1 C2 H2A . . 108.5 ?
C3 C2 H2B . . 108.5 ?
C1 C2 H2B . . 108.5 ?
H2A C2 H2B . . 107.5 ?
C2 C3 C4 . . 115.4(3) ?
C2 C3 H3A . . 108.4 ?
C4 C3 H3A . . 108.4 ?
C2 C3 H3B . . 108.4 ?
C4 C3 H3B . . 108.4 ?
H3A C3 H3B . . 107.5 ?
C3 C4 S1 . . 114.2(3) ?
C3 C4 H4A . . 108.7 ?
S1 C4 H4A . . 108.7 ?
C3 C4 H4B . . 108.7 ?
S1 C4 H4B . . 108.7 ?
H4A C4 H4B . . 107.6 ?
C6 C5 H5A . . 109.5 ?
C6 C5 H5B . . 109.5 ?
H5A C5 H5B . . 109.5 ?
C6 C5 H5C . . 109.5 ?
H5A C5 H5C . . 109.5 ?
H5B C5 H5C . . 109.5 ?
C7 C6 C5 . . 112.5(5) ?
C7 C6 H6A . . 109.1 ?
C5 C6 H6A . . 109.1 ?
C7 C6 H6B . . 109.1 ?
C5 C6 H6B . . 109.1 ?
H6A C6 H6B . . 107.8 ?
C6 C7 C8 . . 112.7(4) ?
C6 C7 H7A . . 109.0 ?
C8 C7 H7A . . 109.0 ?
C6 C7 H7B . . 109.0 ?
C8 C7 H7B . . 109.0 ?
H7A C7 H7B . . 107.8 ?
C7 C8 S2 . . 111.8(3) ?
C7 C8 H8A . . 109.3 ?
S2 C8 H8A . . 109.3 ?
C7 C8 H8B . . 109.3 ?
S2 C8 H8B . . 109.3 ?
H8A C8 H8B . . 107.9 ?
C10 C9 S1 . . 125.3(2) ?
C10 C9 S4 . . 117.4(2) ?
S1 C9 S4 . . 116.88(18) ?
C9 C10 S2 . . 125.1(3) ?
C9 C10 S3 . . 116.0(2) ?
S2 C10 S3 . . 118.30(19) ?
C12 C11 S4 . . 123.3(2) ?
C12 C11 S3 . . 123.5(2) ?
S4 C11 S3 . . 113.19(16) ?
C11 C12 S5 . . 121.2(2) ?
C11 C12 S6 . . 121.7(2) ?
S5 C12 S6 . . 117.09(16) ?
C14 C13 C17 . . 108.2(3) ?
C14 C13 S6 . . 118.5(2) ?
C17 C13 S6 . . 133.4(3) ?
C15 C14 C13 . . 107.6(3) ?
C15 C14 S5 . . 135.4(2) ?
C13 C14 S5 . . 117.0(2) ?
N1 C15 C14 . . 107.9(3) ?
N1 C15 H15 . . 126.0 ?
C14 C15 H15 . . 126.0 ?
N1 C16 H16A . . 109.5 ?
N1 C16 H16B . . 109.5 ?
H16A C16 H16B . . 109.5 ?
N1 C16 H16C . . 109.5 ?
H16A C16 H16C . . 109.5 ?
H16B C16 H16C . . 109.5 ?
N1 C17 C13 . . 105.7(3) ?
N1 C17 C18 . . 126.9(3) ?
C13 C17 C18 . . 127.3(3) ?
O1 C18 C17 . . 123.6(3) ?
O1 C18 H18 . . 118.2 ?
C17 C18 H18 . . 118.2 ?
C15 N1 C17 . . 110.6(3) ?
C15 N1 C16 . . 124.0(3) ?
C17 N1 C16 . . 125.0(3) ?
C9 S1 C4 . . 101.26(16) ?
C10 S2 C8 . . 102.69(17) ?
C11 S3 C10 . . 94.65(15) ?
C11 S4 C9 . . 94.30(15) ?
C14 S5 C12 . . 93.61(14) ?
C13 S6 C12 . . 93.09(14) ?

loop_
_geom_bond_atom_site_label_1
_geom_bond_atom_site_label_2
_geom_bond_site_symmetry_2
_geom_bond_distance
_geom_bond_publ_flag
C1 C2 . 1.504(6) ?
C1 H1A . 0.9600 ?
C1 H1B . 0.9600 ?
C1 H1C . 0.9600 ?
C2 C3 . 1.500(5) ?
C2 H2A . 0.9700 ?
C2 H2B . 0.9700 ?
C3 C4 . 1.510(5) ?
C3 H3A . 0.9700 ?
C3 H3B . 0.9700 ?
C4 S1 . 1.818(3) ?
C4 H4A . 0.9700 ?
C4 H4B . 0.9700 ?
C5 C6 . 1.482(7) ?
C5 H5A . 0.9600 ?
C5 H5B . 0.9600 ?
C5 H5C . 0.9600 ?
C6 C7 . 1.475(7) ?
C6 H6A . 0.9700 ?
C6 H6B . 0.9700 ?
C7 C8 . 1.528(6) ?
C7 H7A . 0.9700 ?
C7 H7B . 0.9700 ?
C8 S2 . 1.807(4) ?
C8 H8A . 0.9700 ?
C8 H8B . 0.9700 ?
C9 C10 . 1.342(5) ?
C9 S1 . 1.756(3) ?
C9 S4 . 1.757(3) ?
C10 S2 . 1.739(3) ?
C10 S3 . 1.767(3) ?
C11 C12 . 1.350(4) ?
C11 S4 . 1.749(3) ?
C11 S3 . 1.753(3) ?
C12 S5 . 1.757(3) ?
C12 S6 . 1.769(3) ?
C13 C14 . 1.391(4) ?
C13 C17 . 1.399(4) ?
C13 S6 . 1.734(3) ?
C14 C15 . 1.385(4) ?
C14 S5 . 1.744(3) ?
C15 N1 . 1.344(4) ?
C15 H15 . 0.9300 ?
C16 N1 . 1.475(4) ?
C16 H16A . 0.9600 ?
C16 H16B . 0.9600 ?
C16 H16C . 0.9600 ?
C17 N1 . 1.387(4) ?
C17 C18 . 1.413(5) ?
C18 O1 . 1.217(5) ?
C18 H18 . 0.9300 ?

loop_
_geom_hbond_atom_site_label_D
_geom_hbond_atom_site_label_H
_geom_hbond_atom_site_label_A
_geom_hbond_site_symmetry_A
_geom_hbond_distance_DH
_geom_hbond_distance_HA
_geom_hbond_distance_DA
_geom_hbond_angle_DHA
C3 H3B O1 1_665 0.97 2.79 3.444(5) 125.0
C4 H4A O1 1_665 0.97 2.71 3.368(5) 125.9
C18 H18 O1 2_545 0.93 2.58 3.412(5) 149.6

loop_
_cod_related_entry_id
_cod_related_entry_database
_cod_related_entry_code
1 ChemSpider 30656382
